data_4031320
loop_
_publ_author_name
'Xuan, Zi'
'Kim, Ju Hyun'
'Lee, Sang-Gi'

_publ_section_title
;
 Tandem Blaise/Palladium-Catalyzed Ullmann Coupling for the One-Pot
 Synthesis of Enamino Ester-Functionalized Biaryls from Nitriles.
;
_journal_issue 15
_journal_name_full 'The Journal of organic chemistry'
_journal_page_first 7824
_journal_page_last 7829
_journal_paper_doi 10.1021/acs.joc.5b01375
_journal_volume 80
_journal_year 2015
_chemical_formula_sum 'C22 H21 N O4'
_chemical_formula_weight 363.40
_chemical_name_common SKL-20150302
_space_group_crystal_system monoclinic
_space_group_IT_number 15
_space_group_name_Hall '-C 2yc'
_space_group_name_H-M_alt 'C 1 2/c 1'
_symmetry_space_group_name_Hall '-C 2yc'
_symmetry_space_group_name_H-M 'C 1 2/c 1'
_atom_sites_solution_hydrogens mixed
_cell_angle_alpha 90
_cell_angle_beta 107.5360(12)
_cell_angle_gamma 90
_cell_formula_units_Z 4
_cell_length_a 14.4913(4)
_cell_length_b 8.9886(2)
_cell_length_c 15.3931(4)
_cell_measurement_reflns_used 9238
_cell_measurement_temperature 296.(2)
_cell_measurement_theta_max 28.1407
_cell_measurement_theta_min 2.7033
_cell_volume 1911.87(8)
_computing_cell_refinement 'SAINT V8.34A (Bruker AXS Inc., 2013)'
_computing_data_collection 'Bruker Instrument Service v2013.12.0.0'
_computing_data_reduction 'SAINT V8.34A (Bruker AXS Inc., 2013)'
_computing_structure_refinement 'SHELXL-2013 (Sheldrick, 2013)'
_diffrn_ambient_temperature 296.(2)
_diffrn_detector_area_resol_mean 8.3333
_diffrn_measured_fraction_theta_full 0.999
_diffrn_measured_fraction_theta_max 0.999
_diffrn_radiation_wavelength 0.71073
_diffrn_reflns_av_R_equivalents 0.0293
_diffrn_reflns_av_unetI/netI 0.0132
_diffrn_reflns_limit_h_max 19
_diffrn_reflns_limit_h_min -19
_diffrn_reflns_limit_k_max 12
_diffrn_reflns_limit_k_min -12
_diffrn_reflns_limit_l_max 20
_diffrn_reflns_limit_l_min -20
_diffrn_reflns_number 28426
_diffrn_reflns_theta_full 28.39
_diffrn_reflns_theta_max 28.39
_diffrn_reflns_theta_min 2.70
_exptl_absorpt_coefficient_mu 0.087
_exptl_absorpt_correction_T_max 0.99
_exptl_absorpt_correction_T_min 0.93
_exptl_absorpt_correction_type multi-scan
_exptl_absorpt_process_details 'SADABS V2012/1 (Bruker AXS Inc.)'
_exptl_crystal_colour colourless
_exptl_crystal_density_diffrn 1.263
_exptl_crystal_density_method 'not measured'
_exptl_crystal_description block
_exptl_crystal_F_000 768
_exptl_crystal_size_max 0.360
_exptl_crystal_size_mid 0.280
_exptl_crystal_size_min 0.160
_refine_diff_density_max 0.303
_refine_diff_density_min -0.239
_refine_ls_extinction_method none
_refine_ls_goodness_of_fit_ref 1.043
_refine_ls_hydrogen_treatment mixed
_refine_ls_matrix_type full
_refine_ls_number_parameters 125
_refine_ls_number_reflns 2399
_refine_ls_number_restraints 0
_refine_ls_restrained_S_all 1.043
_refine_ls_R_factor_all 0.0635
_refine_ls_R_factor_gt 0.0498
_refine_ls_shift/su_max 0.000
_refine_ls_shift/su_mean 0.000
_refine_ls_structure_factor_coef Fsqd
_refine_ls_weighting_details 'w=1/[\s^2^(Fo^2^)+(0.0601P)^2^+1.4085P] where P=(Fo^2^+2Fc^2^)/3'
_refine_ls_weighting_scheme calc
_refine_ls_wR_factor_gt 0.1284
_refine_ls_wR_factor_ref 0.1392
_reflns_number_gt 1888
_reflns_number_total 2399
_reflns_threshold_expression 'I > 2\s(I)'
_cod_data_source_file jo5b01375_si_003.cif
_cod_data_source_block I
_cod_depositor_comments 'Adding full bibliography for 4031319--4031320.cif.'
_cod_database_code 4031320

loop_
_space_group_symop_operation_xyz
'x, y, z'
'-x, y, -z+1/2'
'x+1/2, y+1/2, z'
'-x+1/2, y+1/2, -z+1/2'
'-x, -y, -z'
'x, -y, z-1/2'
'-x+1/2, -y+1/2, -z'
'x+1/2, -y+1/2, z-1/2'

loop_
_atom_site_type_symbol
_atom_site_label
_atom_site_fract_x
_atom_site_fract_y
_atom_site_fract_z
_atom_site_U_iso_or_equiv
_atom_site_adp_type
_atom_site_calc_flag
_atom_site_refinement_flags_adp
_atom_site_refinement_flags_occupancy
_atom_site_refinement_flags_posn
_atom_site_occupancy
C C1 0.05346(10) 0.38728(14) 0.26801(9) 0.0351(3) Uani d . . . 1
C C2 0.10381(13) 0.51679(17) 0.25922(11) 0.0480(4) Uani d . . . 1
H H2 0.0695 0.5988 0.2293 0.058 Uiso calc U . R 1
C C3 0.20314(14) 0.5251(2) 0.29405(12) 0.0584(5) Uani d . . . 1
H H3 0.235 0.6122 0.2874 0.07 Uiso calc U . R 1
C C4 0.25523(13) 0.4053(2) 0.33857(12) 0.0563(5) Uani d . . . 1
H H4 0.3223 0.4107 0.3617 0.068 Uiso calc U . R 1
C C5 0.20732(11) 0.27663(18) 0.34867(11) 0.0459(4) Uani d . . . 1
H H5 0.2427 0.196 0.3792 0.055 Uiso calc U . R 1
C C6 0.10663(10) 0.26526(14) 0.31384(9) 0.0344(3) Uani d . . . 1
C C7 0.06284(10) 0.11967(14) 0.32577(9) 0.0344(3) Uani d . . . 1
C C8 0.09409(11) 0.04588(15) 0.40568(10) 0.0395(3) Uani d . . . 1
H H8 0.1394 0.0928 0.4538 0.047 Uiso calc U . R 1
C C9 0.06179(11) -0.10214(16) 0.42170(11) 0.0428(4) Uani d . . . 1
C C10 0.07707(15) -0.2885(2) 0.53565(16) 0.0658(5) Uani d . . . 1
H H10A 0.0128 -0.3163 0.4979 0.079 Uiso calc U . R 1
H H10B 0.0764 -0.2857 0.5985 0.079 Uiso calc U . R 1
C C11 0.1461(2) -0.3997(3) 0.5265(2) 0.0951(9) Uani d . . . 1
H H11A 0.1448 -0.4061 0.4639 0.143 Uiso calc U . R 1
H H11B 0.1293 -0.4946 0.5461 0.143 Uiso calc U . R 1
H H11C 0.2099 -0.3722 0.5634 0.143 Uiso calc U . R 1
N N1 0 0.05396(19) 0.25 0.0472(5) Uani d T P S 1
H H1N 0 -0.042(4) 0.25 0.071 Uiso d U P S 1
O O1 0.00712(10) -0.18057(13) 0.36579(9) 0.0661(4) Uani d . . . 1
O O2 0.10027(9) -0.14220(13) 0.50928(8) 0.0572(3) Uani d . . . 1

loop_
_atom_site_aniso_label
_atom_site_aniso_U_11
_atom_site_aniso_U_22
_atom_site_aniso_U_33
_atom_site_aniso_U_12
_atom_site_aniso_U_13
_atom_site_aniso_U_23
C1 0.0481(8) 0.0262(6) 0.0300(6) -0.0034(5) 0.0102(6) -0.0025(5)
C2 0.0664(10) 0.0324(7) 0.0432(8) -0.0099(7) 0.0132(7) 0.0017(6)
C3 0.0685(11) 0.0526(10) 0.0549(10) -0.0274(8) 0.0196(9) -0.0024(8)
C4 0.0461(9) 0.0671(11) 0.0544(10) -0.0173(8) 0.0133(8) -0.0054(8)
C5 0.0425(8) 0.0476(8) 0.0445(8) -0.0016(6) 0.0083(6) -0.0018(6)
C6 0.0416(7) 0.0301(6) 0.0305(6) -0.0023(5) 0.0091(5) -0.0028(5)
C7 0.0361(7) 0.0259(6) 0.0365(7) 0.0027(5) 0.0036(5) -0.0015(5)
C8 0.0410(7) 0.0320(7) 0.0391(7) -0.0009(5) 0.0025(6) 0.0015(5)
C9 0.0407(7) 0.0336(7) 0.0489(8) 0.0038(6) 0.0056(6) 0.0077(6)
C10 0.0731(12) 0.0516(10) 0.0775(13) 0.0057(9) 0.0302(10) 0.0289(9)
C11 0.111(2) 0.0617(13) 0.130(2) 0.0268(13) 0.0620(18) 0.0307(14)
N1 0.0594(11) 0.0230(8) 0.0430(10) 0 -0.0088(8) 0
O1 0.0771(9) 0.0360(6) 0.0668(8) -0.0119(6) -0.0065(7) 0.0056(5)
O2 0.0672(8) 0.0471(7) 0.0518(7) -0.0035(6) 0.0095(6) 0.0179(5)

loop_
_atom_type_symbol
_atom_type_description
_atom_type_scat_dispersion_real
_atom_type_scat_dispersion_imag
_atom_type_scat_source
C C 0.0033 0.0016 'International Tables Vol C Tables 4.2.6.8 and 6.1.1.4'
H H 0.0000 0.0000 'International Tables Vol C Tables 4.2.6.8 and 6.1.1.4'
N N 0.0061 0.0033 'International Tables Vol C Tables 4.2.6.8 and 6.1.1.4'
O O 0.0106 0.0060 'International Tables Vol C Tables 4.2.6.8 and 6.1.1.4'

loop_
_geom_angle_atom_site_label_1
_geom_angle_atom_site_label_2
_geom_angle_atom_site_label_3
_geom_angle_site_symmetry_3
_geom_angle
C2 C1 C6 . 118.36(13)
C2 C1 C1 2 118.71(10)
C6 C1 C1 2 122.88(9)
C3 C2 C1 . 121.35(15)
C4 C3 C2 . 120.26(15)
C3 C4 C5 . 119.55(16)
C4 C5 C6 . 121.32(15)
C5 C6 C1 . 119.17(13)
C5 C6 C7 . 116.81(12)
C1 C6 C7 . 124.00(12)
C8 C7 N1 . 121.02(13)
C8 C7 C6 . 120.36(12)
N1 C7 C6 . 118.02(12)
C7 C8 C9 . 124.52(13)
O1 C9 O2 . 122.97(14)
O1 C9 C8 . 126.08(14)
O2 C9 C8 . 110.95(13)
O2 C10 C11 . 111.97(17)
C7 N1 C7 2 129.24(17)
C9 O2 C10 . 117.67(15)

loop_
_geom_bond_atom_site_label_1
_geom_bond_atom_site_label_2
_geom_bond_site_symmetry_2
_geom_bond_distance
C1 C2 . 1.4019(19)
C1 C6 . 1.4025(19)
C1 C1 2 1.480(3)
C2 C3 . 1.378(3)
C3 C4 . 1.374(3)
C4 C5 . 1.381(2)
C5 C6 . 1.398(2)
C6 C7 . 1.4897(18)
C7 C8 . 1.3500(19)
C7 N1 . 1.3778(15)
C8 C9 . 1.456(2)
C9 O1 . 1.2060(19)
C9 O2 . 1.3435(18)
C10 O2 . 1.445(2)
C10 C11 . 1.451(3)
N1 C7 2 1.3778(15)
